data_2000518
loop_
_publ_author_name
'Rogers, R. D.'
'Bond, A. H.'

_publ_section_title
;
 Structure of [Ca(triethylene glycol)~2~]Cl~2~.4H~2~O
;
_journal_issue 10
_journal_name_full 'Acta Crystallographica Section C'
_journal_page_first 1782
_journal_page_last 1785
_journal_paper_doi 10.1107/S010827019200235X
_journal_volume 48
_journal_year 1992
_chemical_formula_moiety 'C12 H28 Ca1 O8,2Cl,4(H2 O1)'
_chemical_formula_sum 'C12 H36 Ca Cl2 O12'
_chemical_formula_weight 483.4
_space_group_crystal_system triclinic
_space_group_IT_number 2
_space_group_name_Hall '-P 1'
_space_group_name_H-M_alt 'P -1'
_cell_angle_alpha 102.810(10)
_cell_angle_beta 97.740(10)
_cell_angle_gamma 103.520(10)
_cell_formula_units_Z 2
_cell_length_a 8.4710(10)
_cell_length_b 10.1570(10)
_cell_length_c 14.821(3)
_cell_volume 1185.4(3)
_diffrn_radiation_type Mo
_diffrn_radiation_wavelength 0.71073
_exptl_absorpt_coefficient_mu 0.530
_exptl_crystal_density_diffrn 1.35
_exptl_crystal_F_000 516
_cod_data_source_file cd0085.cif
_cod_data_source_block cd0085_structure_1_of_1
_cod_depositor_comments
;
 Updating space group information and adding the symmetry operation list.

 Antanas Vaitkus,
 2018-06-14
;
_cod_original_cell_volume 1185
_cod_database_code 2000518

loop_
_space_group_symop_id
_space_group_symop_operation_xyz
1 x,y,z
2 -x,-y,-z

loop_
_atom_site_label
_atom_site_fract_x
_atom_site_fract_y
_atom_site_fract_z
Ca .52580(10) .74180(10) .25412(8)
Cl(1) .1155(2) .7953(2) -.00480(10)
Cl(2) .9331(2) 1.3668(2) .35540(10)
O(1) .2681(5) .6684(4) .1416(3)
O(2) .3353(5) .5208(4) .2612(3)
O(3) .6459(5) .6155(4) .3566(3)
O(4) .7943(5) .8753(5) .3485(3)
O(5) .6340(6) .5952(5) .1439(3)
O(6) .6350(5) .8548(4) .1371(3)
O(7) .4723(5) .9698(4) .2585(3)
O(8) .4051(5) .8255(4) .3869(3)
O(9) .2095(6) .6487(5) .4605(3)
O(10) .7279(6) .3694(5) .1614(3)
O(11) 1.0246(6) 1.0799(5) .3167(4)
O(12) 1.1145(7) 1.0799(6) .1408(4)
C(1) .1353(7) .5637(6) .1540(4)
C(2) .2030(8) .4536(6) .1819(4)
C(3) .4072(8) .4238(7) .2959(5)
C(4) .5336(8) .5065(7) .3817(5)
C(5) .7744(8) .7023(7) .4336(5)
C(6) .8883(8) .8015(8) .3954(5)
C(7) .7280(10) .6562(9) .0852(6)
C(8) .6550(10) .7612(9) .0537(5)
C(9) .5748(8) .9695(7) .1200(5)
C(10) .5638(9) 1.0574(7) .2094(5)
C(11) .4470(10) 1.0420(7) .3469(5)
C(12) .3371(9) .9417(7) .3842(6)
H1O1 .255 .732 .100
H1O4 .871 .948 .334
H1O5 .666 .492 .140
H1O8 .343 .770 .417
H1O9 .107 .583 .424
H2O9 .175 .646 .506
H1O10 .782 .380 .219
H2O10 .729 .298 .104
H1O11 1.032 1.099 .259
H2O11 1.007 1.169 .326
H1O12 .985 1.028 .110
H2O12 1.141 .982 .076
H1C1 .087 .604 .204
H2C1 .054 .525 .098
H1C2 .244 .408 .131
H2C2 .120 .386 .197
H1C3 .325 .355 .311
H2C3 .460 .379 .250
H1C4 .592 .449 .406
H2C4 .480 .547 .428
H1C5 .729 .755 .480
H2C5 .831 .646 .461
H1C6 .937 .749 .351
H2C6 .972 .866 .445
H1C7 .836 .703 .120
H2C7 .733 .586 .032
H1C8 .551 .714 .014
H2C8 .724 .812 .020
H1C9 .649 1.023 .090
H2C9 .468 .935 .080
H1C10 .510 1.127 .199
H2C10 .672 1.101 .246
H1C11 .550 1.077 .390
H2C11 .401 1.117 .340
H1C12 .233 .909 .342
H2C12 .323 .984 .445

loop_
_geom_angle_atom_site_label_1
_geom_angle_atom_site_label_2
_geom_angle_atom_site_label_3
_geom_angle
O(1) Ca O(2) 65.70(10)
O(2) Ca O(3) 65.20(10)
O(2) Ca O(4) 131.10(10)
O(1) Ca O(5) 88.6(2)
O(3) Ca O(5) 79.60(10)
O(1) Ca O(6) 84.20(10)
O(3) Ca O(6) 131.50(10)
O(5) Ca O(6) 66.70(10)
O(2) Ca O(7) 129.20(10)
O(4) Ca O(7) 85.70(10)
O(6) Ca O(7) 65.30(10)
O(2) Ca O(8) 79.10(10)
O(4) Ca O(8) 88.2(2)
O(6) Ca O(8) 131.80(10)
Ca O(1) C(1) 118.7(3)
Ca O(2) C(3) 117.3(3)
Ca O(3) C(4) 117.3(3)
C(4) O(3) C(5) 113.4(5)
Ca O(5) C(7) 118.4(4)
Ca O(6) C(9) 117.4(4)
Ca O(7) C(10) 118.1(4)
C(10) O(7) C(11) 114.8(5)
O(1) C(1) C(2) 108.3(5)
O(2) C(3) C(4) 106.7(5)
O(3) C(5) C(6) 107.2(5)
O(5) C(7) C(8) 110.4(6)
O(6) C(9) C(10) 109.1(5)
O(7) C(11) C(12) 108.7(6)
O(1) Ca O(3) 130.20(10)
O(1) Ca O(4) 163.00(10)
O(3) Ca O(4) 66.80(10)
O(2) Ca O(5) 85.50(10)
O(4) Ca O(5) 94.4(2)
O(2) Ca O(6) 139.6(2)
O(4) Ca O(6) 81.7(2)
O(1) Ca O(7) 79.80(10)
O(3) Ca O(7) 141.20(10)
O(5) Ca O(7) 131.50(10)
O(1) Ca O(8) 94.3(2)
O(3) Ca O(8) 84.60(10)
O(5) Ca O(8) 161.40(10)
O(7) Ca O(8) 67.00(10)
Ca O(2) C(2) 116.3(3)
C(2) O(2) C(3) 112.6(4)
Ca O(3) C(5) 114.9(3)
Ca O(4) C(6) 117.1(4)
Ca O(6) C(8) 115.4(4)
C(8) O(6) C(9) 114.5(5)
Ca O(7) C(11) 115.0(3)
Ca O(8) C(12) 116.6(4)
O(2) C(2) C(1) 107.7(5)
O(3) C(4) C(3) 108.1(5)
O(4) C(6) C(5) 108.6(5)
O(6) C(8) C(7) 106.9(6)
O(7) C(10) C(9) 108.2(5)
O(8) C(12) C(11) 108.9(5)

loop_
_geom_bond_atom_site_label_1
_geom_bond_atom_site_label_2
_geom_bond_distance
O(1) C(1) 1.418(7)
O(2) C(3) 1.423(7)
O(3) C(5) 1.427(7)
O(5) C(7) 1.403(11)
O(6) C(9) 1.433(7)
O(7) C(11) 1.423(8)
C(1) C(2) 1.480(8)
C(5) C(6) 1.487(9)
C(9) C(10) 1.450(10)
O(2) C(2) 1.426(7)
O(3) C(4) 1.433(7)
O(4) C(6) 1.429(7)
O(6) C(8) 1.441(8)
O(7) C(10) 1.427(7)
O(8) C(12) 1.435(7)
C(3) C(4) 1.486(9)
C(7) C(8) 1.480(10)
C(11) C(12) 1.468(9)
